data_2311930
loop_
_publ_author_name
'Wang, Ai'
'Englert, Ulli'

_publ_section_title
;
 N-H...X (X = Cl and Br) hydrogen bonds in three isomorphous
 3,5-dichloropyridinium salts.
;
_journal_coeditor_code YP3141
_journal_issue 'Pt 10'
_journal_name_full 'Acta crystallographica. Section C, Structural chemistry'
_journal_page_first 803
_journal_page_last 809
_journal_paper_doi 10.1107/S2053229617013201
_journal_volume 73
_journal_year 2017
_chemical_formula_iupac '(C5 H4 Cl2 N)2 [Co Br4]'
_chemical_formula_moiety '2(C5 H4 Cl2 N +), Br4 Co 2-'
_chemical_formula_sum 'C10 H8 Br4 Cl4 Co N2'
_chemical_formula_weight 676.55
_chemical_name_common c
_chemical_name_systematic
;
3,5-Dichloropyridinium tetrabromidocobaltate(II)
;
_space_group_crystal_system triclinic
_space_group_IT_number 2
_space_group_name_Hall '-P 1'
_space_group_name_H-M_alt 'P -1'
_atom_sites_solution_hydrogens mixed
_audit_creation_method SHELXL-2014/7
_cell_angle_alpha 79.5702(15)
_cell_angle_beta 78.4951(14)
_cell_angle_gamma 76.8616(14)
_cell_formula_units_Z 4
_cell_length_a 8.8698(9)
_cell_length_b 13.4808(13)
_cell_length_c 17.2853(17)
_cell_measurement_reflns_used 4844
_cell_measurement_temperature 100(2)
_cell_measurement_theta_max 30.17
_cell_measurement_theta_min 2.50
_cell_volume 1952.3(3)
_computing_cell_refinement
;
SAINT-Plus (Bruker, 2009)
;
_computing_data_collection
;
SMART (Bruker, 2001)
;
_computing_data_reduction
;
SAINT-Plus (Bruker, 2009)
;
_computing_structure_refinement
;
SHELXL2014 (Sheldrick, 2015)
;
_computing_structure_solution
;
SHELXS97 (Sheldrick, 2008)
;
_diffrn_ambient_temperature 100(2)
_diffrn_measured_fraction_theta_full 0.999
_diffrn_measured_fraction_theta_max 0.912
_diffrn_measurement_device_type 'Bruker D8 goniometer with APEX CCD detector'
_diffrn_measurement_method '\w scans'
_diffrn_radiation_source 'Incoatec microsource'
_diffrn_radiation_type MoK\a
_diffrn_radiation_wavelength 0.71073
_diffrn_reflns_av_R_equivalents 0.0525
_diffrn_reflns_limit_h_max 12
_diffrn_reflns_limit_h_min -12
_diffrn_reflns_limit_k_max 19
_diffrn_reflns_limit_k_min -19
_diffrn_reflns_limit_l_max 23
_diffrn_reflns_limit_l_min -24
_diffrn_reflns_number 29995
_diffrn_reflns_theta_full 25.242
_diffrn_reflns_theta_max 30.859
_diffrn_reflns_theta_min 1.567
_exptl_absorpt_coefficient_mu 9.606
_exptl_absorpt_correction_T_max 0.7461
_exptl_absorpt_correction_T_min 0.5612
_exptl_absorpt_correction_type multi-scan
_exptl_absorpt_process_details
;
(SADABS; Bruker, 2008)
;
_exptl_crystal_colour Blue
_exptl_crystal_density_diffrn 2.302
_exptl_crystal_description Block
_exptl_crystal_F_000 1268
_exptl_crystal_size_max 0.220
_exptl_crystal_size_mid 0.170
_exptl_crystal_size_min 0.150
_refine_diff_density_max 0.887
_refine_diff_density_min -1.207
_refine_ls_extinction_method none
_refine_ls_goodness_of_fit_ref 1.010
_refine_ls_hydrogen_treatment mixed
_refine_ls_matrix_type full
_refine_ls_number_parameters 391
_refine_ls_number_reflns 11214
_refine_ls_number_restraints 4
_refine_ls_restrained_S_all 1.010
_refine_ls_R_factor_all 0.0573
_refine_ls_R_factor_gt 0.0384
_refine_ls_shift/su_max 0.001
_refine_ls_shift/su_mean 0.000
_refine_ls_structure_factor_coef Fsqd
_refine_ls_weighting_details 'w=1/[\s^2^(Fo^2^)+(0.0271P)^2^] where P=(Fo^2^+2Fc^2^)/3'
_refine_ls_weighting_scheme calc
_refine_ls_wR_factor_gt 0.0816
_refine_ls_wR_factor_ref 0.0880
_reflns_number_gt 8583
_reflns_number_total 11214
_reflns_threshold_expression 'I > 2\s(I)'
_cod_data_source_file yp3141sup1.cif
_cod_data_source_block c
_cod_database_code 2311930
_shelx_space_group_comment
;
The symmetry employed for this shelxl refinement is uniquely defined
by the following loop, which should always be used as a source of
symmetry information in preference to the above space-group names.
They are only intended as comments.
;
_shelx_estimated_absorpt_t_min 0.226
_shelx_estimated_absorpt_t_max 0.327

loop_
_space_group_symop_operation_xyz
'x, y, z'
'-x, -y, -z'

loop_
_atom_site_type_symbol
_atom_site_label
_atom_site_fract_x
_atom_site_fract_y
_atom_site_fract_z
_atom_site_U_iso_or_equiv
_atom_site_adp_type
_atom_site_calc_flag
_atom_site_occupancy
Co Co1 0.05993(6) 0.79167(4) 0.40511(3) 0.00985(11) Uani d 1
Br Br1 0.28728(4) 0.86662(3) 0.40029(2) 0.01432(9) Uani d 1
Br Br2 -0.13994(4) 0.85904(3) 0.51033(2) 0.01341(8) Uani d 1
Br Br3 0.12033(4) 0.60719(3) 0.42951(2) 0.01222(8) Uani d 1
Br Br4 -0.03061(4) 0.84250(3) 0.27921(2) 0.01406(8) Uani d 1
Co Co2 0.35003(6) 0.29517(4) 0.14062(3) 0.00984(11) Uani d 1
Br Br5 0.58580(4) 0.36028(3) 0.13844(2) 0.01302(8) Uani d 1
Br Br6 0.15376(4) 0.34570(3) 0.25291(2) 0.01254(8) Uani d 1
Br Br7 0.41366(4) 0.11084(3) 0.15889(2) 0.01296(8) Uani d 1
Br Br8 0.25281(4) 0.36245(3) 0.01780(2) 0.01363(8) Uani d 1
Cl Cl1 0.27831(12) 0.87963(8) 0.02966(7) 0.0220(2) Uani d 1
Cl Cl2 0.86748(11) 0.86404(8) 0.07751(6) 0.0179(2) Uani d 1
N N1 0.4671(4) 0.8552(3) 0.2204(2) 0.0159(7) Uani d 1
H H1 0.435(5) 0.851(3) 0.2711(12) 0.019 Uiso d 1
C C1 0.3612(5) 0.8635(3) 0.1728(2) 0.0154(8) Uani d 1
H H1A 0.2535 0.8653 0.1945 0.018 Uiso calc 1
C C2 0.4116(4) 0.8692(3) 0.0922(2) 0.0136(8) Uani d 1
C C3 0.5707(4) 0.8684(3) 0.0596(2) 0.0122(8) Uani d 1
H H3A 0.6064 0.8722 0.0038 0.015 Uiso calc 1
C C4 0.6731(4) 0.8617(3) 0.1121(2) 0.0118(8) Uani d 1
C C5 0.6209(4) 0.8548(3) 0.1936(2) 0.0139(8) Uani d 1
H H5 0.6914 0.8500 0.2295 0.017 Uiso calc 1
Cl Cl3 0.47623(12) 0.91503(9) 0.61965(7) 0.0295(3) Uani d 1
Cl Cl4 0.02645(13) 0.86710(10) 0.87785(6) 0.0296(3) Uani d 1
N N2 0.0341(4) 0.8987(3) 0.6480(2) 0.0147(7) Uani d 1
H H2 -0.024(4) 0.899(3) 0.614(2) 0.018 Uiso d 1
C C6 0.1809(5) 0.9072(3) 0.6140(2) 0.0163(8) Uani d 1
H H6 0.2106 0.9161 0.5576 0.020 Uiso calc 1
C C7 0.2878(4) 0.9026(3) 0.6633(2) 0.0131(8) Uani d 1
C C8 0.2443(4) 0.8890(3) 0.7455(2) 0.0145(8) Uani d 1
H H8 0.3178 0.8854 0.7795 0.017 Uiso calc 1
C C9 0.0912(5) 0.8806(3) 0.7763(2) 0.0153(8) Uani d 1
C C10 -0.0150(5) 0.8865(3) 0.7267(2) 0.0155(8) Uani d 1
H H10 -0.1210 0.8821 0.7480 0.019 Uiso calc 1
Cl Cl5 0.56872(11) 0.39707(8) -0.24192(6) 0.0186(2) Uani d 1
Cl Cl6 1.14615(11) 0.40161(8) -0.18838(6) 0.0200(2) Uani d 1
N N3 0.7442(4) 0.3856(3) -0.04924(19) 0.0153(7) Uani d 1
H H3 0.711(5) 0.383(3) 0.0022(12) 0.018 Uiso d 1
C C11 0.6428(5) 0.3882(3) -0.0976(2) 0.0136(8) Uani d 1
H H11 0.5357 0.3868 -0.0769 0.016 Uiso calc 1
C C12 0.6981(4) 0.3932(3) -0.1785(2) 0.0120(8) Uani d 1
C C13 0.8544(4) 0.3963(3) -0.2086(2) 0.0115(7) Uani d 1
H H13 0.8930 0.3997 -0.2642 0.014 Uiso calc 1
C C14 0.9526(4) 0.3942(3) -0.1546(2) 0.0123(8) Uani d 1
C C15 0.8965(4) 0.3887(3) -0.0743(2) 0.0145(8) Uani d 1
H H15 0.9638 0.3871 -0.0375 0.017 Uiso calc 1
Cl Cl7 0.78114(11) 0.35993(8) 0.35111(7) 0.0239(2) Uani d 1
Cl Cl8 0.34105(13) 0.37022(9) 0.61794(6) 0.0251(2) Uani d 1
N N4 0.3330(4) 0.3541(3) 0.3965(2) 0.0146(7) Uani d 1
H H4 0.268(4) 0.341(3) 0.370(2) 0.018 Uiso d 1
C C16 0.4805(5) 0.3538(3) 0.3576(2) 0.0157(8) Uani d 1
H H16 0.5066 0.3491 0.3021 0.019 Uiso calc 1
C C17 0.5923(4) 0.3603(3) 0.4000(2) 0.0143(8) Uani d 1
C C18 0.5532(4) 0.3647(3) 0.4814(2) 0.0148(8) Uani d 1
H H18 0.6301 0.3682 0.5115 0.018 Uiso calc 1
C C19 0.3999(4) 0.3639(3) 0.5174(2) 0.0124(8) Uani d 1
C C20 0.2886(4) 0.3592(3) 0.4739(2) 0.0132(8) Uani d 1
H H20 0.1828 0.3597 0.4985 0.016 Uiso calc 1

loop_
_atom_site_aniso_label
_atom_site_aniso_U_11
_atom_site_aniso_U_22
_atom_site_aniso_U_33
_atom_site_aniso_U_12
_atom_site_aniso_U_13
_atom_site_aniso_U_23
Co1 0.0103(2) 0.0099(2) 0.0088(2) -0.00251(19) 0.00006(19) -0.00106(19)
Br1 0.01429(19) 0.0202(2) 0.01028(19) -0.00900(15) 0.00206(14) -0.00438(15)
Br2 0.01159(18) 0.01538(19) 0.01270(19) -0.00298(14) 0.00239(14) -0.00505(15)
Br3 0.01096(18) 0.01028(18) 0.01436(19) -0.00152(14) -0.00075(14) -0.00125(14)
Br4 0.01402(19) 0.01666(19) 0.01139(19) -0.00218(15) -0.00428(15) -0.00039(15)
Co2 0.0107(2) 0.0102(2) 0.0082(2) -0.00211(19) -0.00081(19) -0.00109(19)
Br5 0.01312(18) 0.0186(2) 0.00827(18) -0.00699(15) 0.00055(14) -0.00195(14)
Br6 0.00955(17) 0.01561(19) 0.01191(19) -0.00234(14) 0.00105(14) -0.00383(14)
Br7 0.01302(18) 0.01031(18) 0.01472(19) -0.00126(14) -0.00164(14) -0.00168(14)
Br8 0.01438(19) 0.01617(19) 0.01072(19) -0.00331(15) -0.00431(15) -0.00007(15)
Cl1 0.0160(5) 0.0267(6) 0.0249(6) -0.0061(4) -0.0083(4) 0.0000(4)
Cl2 0.0107(4) 0.0273(5) 0.0135(5) -0.0030(4) -0.0004(4) 0.0004(4)
N1 0.0239(19) 0.0124(17) 0.0081(16) -0.0038(14) 0.0053(14) -0.0012(13)
C1 0.0122(19) 0.0130(19) 0.019(2) -0.0032(15) 0.0021(16) -0.0006(16)
C2 0.0141(19) 0.0091(18) 0.019(2) -0.0017(14) -0.0056(16) -0.0035(15)
C3 0.0117(18) 0.0103(18) 0.0132(19) -0.0005(14) 0.0003(15) -0.0027(15)
C4 0.0133(18) 0.0092(18) 0.0110(18) -0.0009(14) 0.0016(15) -0.0024(14)
C5 0.0127(19) 0.0145(19) 0.013(2) -0.0021(15) 0.0012(15) -0.0027(15)
Cl3 0.0135(5) 0.0364(7) 0.0322(6) -0.0081(4) 0.0083(4) 0.0024(5)
Cl4 0.0258(6) 0.0483(7) 0.0106(5) -0.0053(5) 0.0018(4) -0.0012(5)
N2 0.0144(17) 0.0158(17) 0.0153(18) -0.0026(13) -0.0054(14) -0.0030(14)
C6 0.019(2) 0.0106(19) 0.014(2) 0.0010(15) 0.0039(16) -0.0024(15)
C7 0.0075(17) 0.0148(19) 0.015(2) -0.0013(14) 0.0017(15) -0.0017(15)
C8 0.0123(19) 0.0130(19) 0.018(2) 0.0001(15) -0.0040(16) -0.0039(16)
C9 0.0143(19) 0.017(2) 0.013(2) -0.0042(16) 0.0011(15) -0.0005(16)
C10 0.0116(18) 0.019(2) 0.016(2) -0.0042(15) 0.0012(15) -0.0032(16)
Cl5 0.0179(5) 0.0188(5) 0.0209(5) -0.0049(4) -0.0074(4) -0.0015(4)
Cl6 0.0120(5) 0.0299(6) 0.0161(5) -0.0042(4) -0.0008(4) 0.0006(4)
N3 0.0193(18) 0.0165(17) 0.0070(16) -0.0027(14) 0.0031(13) -0.0003(13)
C11 0.0148(19) 0.0086(18) 0.016(2) -0.0042(14) 0.0022(15) -0.0008(15)
C12 0.0118(18) 0.0082(18) 0.016(2) -0.0024(14) -0.0018(15) -0.0024(15)
C13 0.0104(18) 0.0100(18) 0.0121(19) 0.0003(14) 0.0005(14) -0.0017(14)
C14 0.0091(17) 0.0119(18) 0.0116(19) -0.0011(14) 0.0042(14) 0.0019(15)
C15 0.016(2) 0.0130(19) 0.014(2) -0.0006(15) -0.0047(16) -0.0009(15)
Cl7 0.0124(5) 0.0229(5) 0.0317(6) -0.0053(4) 0.0106(4) -0.0053(5)
Cl8 0.0272(6) 0.0350(6) 0.0117(5) -0.0046(5) 0.0013(4) -0.0064(4)
N4 0.0140(17) 0.0162(17) 0.0170(18) -0.0037(13) -0.0078(14) -0.0039(14)
C16 0.017(2) 0.0136(19) 0.0112(19) 0.0008(15) 0.0045(15) -0.0001(15)
C17 0.0119(18) 0.0088(18) 0.019(2) -0.0001(14) 0.0011(16) 0.0002(15)
C18 0.0137(19) 0.0118(19) 0.019(2) -0.0018(15) -0.0056(16) 0.0000(16)
C19 0.0147(19) 0.0090(18) 0.0114(19) 0.0001(14) -0.0009(15) -0.0006(14)
C20 0.0104(18) 0.0116(19) 0.016(2) -0.0017(14) 0.0023(15) -0.0024(15)

loop_
_atom_type_symbol
_atom_type_description
_atom_type_scat_dispersion_real
_atom_type_scat_dispersion_imag
_atom_type_scat_source
C C 0.0033 0.0016 'International Tables Vol C Tables 4.2.6.8 and 6.1.1.4'
H H 0.0000 0.0000 'International Tables Vol C Tables 4.2.6.8 and 6.1.1.4'
N N 0.0061 0.0033 'International Tables Vol C Tables 4.2.6.8 and 6.1.1.4'
Cl Cl 0.1484 0.1585 'International Tables Vol C Tables 4.2.6.8 and 6.1.1.4'
Co Co 0.3494 0.9721 'International Tables Vol C Tables 4.2.6.8 and 6.1.1.4'
Br Br -0.2901 2.4595 'International Tables Vol C Tables 4.2.6.8 and 6.1.1.4'

loop_
_geom_angle_atom_site_label_1
_geom_angle_atom_site_label_2
_geom_angle_atom_site_label_3
_geom_angle
_geom_angle_publ_flag
Br3 Co1 Br4 108.04(2) y
Br3 Co1 Br2 110.50(2) y
Br4 Co1 Br2 110.23(2) y
Br3 Co1 Br1 112.23(2) y
Br4 Co1 Br1 108.85(2) y
Br2 Co1 Br1 106.98(2) y
Br7 Co2 Br8 111.37(2) y
Br7 Co2 Br6 107.22(2) y
Br8 Co2 Br6 110.52(2) y
Br7 Co2 Br5 108.85(2) y
Br8 Co2 Br5 108.88(2) y
Br6 Co2 Br5 109.97(2) y
C1 N1 C5 123.9(3) ?
C1 N1 H1 118(3) ?
C5 N1 H1 118(3) ?
N1 C1 C2 118.6(4) ?
N1 C1 H1A 120.7 ?
C2 C1 H1A 120.7 ?
C1 C2 C3 120.9(4) ?
C1 C2 Cl1 119.6(3) ?
C3 C2 Cl1 119.6(3) ?
C4 C3 C2 117.5(4) ?
C4 C3 H3A 121.2 ?
C2 C3 H3A 121.2 ?
C3 C4 C5 121.0(4) ?
C3 C4 Cl2 120.7(3) ?
C5 C4 Cl2 118.3(3) ?
N1 C5 C4 118.1(4) ?
N1 C5 H5 121.0 ?
C4 C5 H5 121.0 ?
C10 N2 C6 123.9(4) ?
C10 N2 H2 123(3) ?
C6 N2 H2 113(3) ?
N2 C6 C7 118.0(4) ?
N2 C6 H6 121.0 ?
C7 C6 H6 121.0 ?
C6 C7 C8 120.8(4) ?
C6 C7 Cl3 118.1(3) ?
C8 C7 Cl3 121.1(3) ?
C9 C8 C7 118.0(4) ?
C9 C8 H8 121.0 ?
C7 C8 H8 121.0 ?
C10 C9 C8 120.7(4) ?
C10 C9 Cl4 118.4(3) ?
C8 C9 Cl4 120.8(3) ?
N2 C10 C9 118.6(4) ?
N2 C10 H10 120.7 ?
C9 C10 H10 120.7 ?
C11 N3 C15 124.1(3) ?
C11 N3 H3 119(3) ?
C15 N3 H3 117(3) ?
N3 C11 C12 118.2(3) ?
N3 C11 H11 120.9 ?
C12 C11 H11 120.9 ?
C11 C12 C13 120.8(4) ?
C11 C12 Cl5 118.9(3) ?
C13 C12 Cl5 120.3(3) ?
C12 C13 C14 117.7(3) ?
C12 C13 H13 121.2 ?
C14 C13 H13 121.2 ?
C15 C14 C13 121.0(3) ?
C15 C14 Cl6 119.1(3) ?
C13 C14 Cl6 119.9(3) ?
N3 C15 C14 118.2(4) ?
N3 C15 H15 120.9 ?
C14 C15 H15 120.9 ?
C20 N4 C16 124.1(3) ?
C20 N4 H4 119(3) ?
C16 N4 H4 116(3) ?
N4 C16 C17 118.4(4) ?
N4 C16 H16 120.8 ?
C17 C16 H16 120.8 ?
C16 C17 C18 120.2(4) ?
C16 C17 Cl7 118.9(3) ?
C18 C17 Cl7 121.0(3) ?
C19 C18 C17 118.3(4) ?
C19 C18 H18 120.9 ?
C17 C18 H18 120.9 ?
C20 C19 C18 120.9(4) ?
C20 C19 Cl8 117.8(3) ?
C18 C19 Cl8 121.3(3) ?
N4 C20 C19 118.2(3) ?
N4 C20 H20 120.9 ?
C19 C20 H20 120.9 ?

loop_
_geom_bond_atom_site_label_1
_geom_bond_atom_site_label_2
_geom_bond_distance
_geom_bond_publ_flag
Co1 Br3 2.3989(7) y
Co1 Br4 2.3994(7) y
Co1 Br2 2.4198(6) y
Co1 Br1 2.4338(6) y
Co2 Br7 2.3964(7) y
Co2 Br8 2.3981(6) y
Co2 Br6 2.4194(6) y
Co2 Br5 2.4363(6) y
Cl1 C2 1.721(4) ?
Cl2 C4 1.714(4) ?
N1 C1 1.342(5) ?
N1 C5 1.350(5) ?
N1 H1 0.861(18) ?
C1 C2 1.370(5) ?
C1 H1A 0.9500 ?
C2 C3 1.410(5) ?
C3 C4 1.386(5) ?
C3 H3A 0.9500 ?
C4 C5 1.385(5) ?
C5 H5 0.9500 ?
Cl3 C7 1.723(4) ?
Cl4 C9 1.724(4) ?
N2 C10 1.334(5) ?
N2 C6 1.339(5) ?
N2 H2 0.852(18) ?
C6 C7 1.381(6) ?
C6 H6 0.9500 ?
C7 C8 1.385(5) ?
C8 C9 1.378(5) ?
C8 H8 0.9500 ?
C9 C10 1.376(6) ?
C10 H10 0.9500 ?
Cl5 C12 1.725(4) ?
Cl6 C14 1.719(4) ?
N3 C11 1.335(5) ?
N3 C15 1.342(5) ?
N3 H3 0.876(18) ?
C11 C12 1.381(5) ?
C11 H11 0.9500 ?
C12 C13 1.388(5) ?
C13 C14 1.391(5) ?
C13 H13 0.9500 ?
C14 C15 1.371(5) ?
C15 H15 0.9500 ?
Cl7 C17 1.718(4) ?
Cl8 C19 1.724(4) ?
N4 C20 1.327(5) ?
N4 C16 1.346(5) ?
N4 H4 0.861(18) ?
C16 C17 1.372(6) ?
C16 H16 0.9500 ?
C17 C18 1.390(6) ?
C18 C19 1.379(5) ?
C18 H18 0.9500 ?
C19 C20 1.373(5) ?
C20 H20 0.9500 ?

loop_
_geom_hbond_atom_site_label_D
_geom_hbond_atom_site_label_H
_geom_hbond_atom_site_label_A
_geom_hbond_distance_DH
_geom_hbond_distance_HA
_geom_hbond_distance_DA
_geom_hbond_angle_DHA
N1 H1 Br1 0.861(18) 2.37(2) 3.212(3) 165(4)
N2 H2 Br2 0.852(18) 2.43(2) 3.261(3) 165(4)
N3 H3 Br5 0.876(18) 2.39(2) 3.258(3) 169(4)
N4 H4 Br6 0.861(18) 2.43(2) 3.233(3) 156(4)
